data_7004398
loop_
_publ_author_name
'Jones, Cameron'
'Mills, David P.'
'Stasch, Andreas'

_publ_section_title
;
 Flexible coordination of bulky amidinates and guanidinates towards
 rhodium(i): conversion of kinetic to thermodymanic isomers
;
_journal_issue 35
_journal_name_full 'Dalton Transactions'
_journal_page_first 4799
_journal_page_last 4804
_journal_paper_doi 10.1039/b806542j
_journal_year 2008
_chemical_formula_sum 'C37 H55 N2 Rh'
_chemical_formula_weight 630.74
_chemical_name_systematic
;
?
;
_space_group_IT_number 14
_symmetry_cell_setting monoclinic
_symmetry_space_group_name_Hall '-P 2ybc'
_symmetry_space_group_name_H-M 'P 1 21/c 1'
_atom_sites_solution_hydrogens geom
_atom_sites_solution_primary direct
_atom_sites_solution_secondary difmap
_audit_creation_method SHELXL-97
_cell_angle_alpha 90.00
_cell_angle_beta 106.75(3)
_cell_angle_gamma 90.00
_cell_formula_units_Z 4
_cell_length_a 18.725(4)
_cell_length_b 16.203(3)
_cell_length_c 11.480(2)
_cell_measurement_temperature 123(2)
_cell_volume 3335.3(12)
_computing_structure_refinement 'SHELXL-97 (Sheldrick, 1997)'
_computing_structure_solution 'SHELXS-97 (Sheldrick, 1990)'
_diffrn_ambient_temperature 123(2)
_diffrn_measured_fraction_theta_full 0.998
_diffrn_measured_fraction_theta_max 0.998
_diffrn_measurement_device_type 'Nonius Kappa CCD'
_diffrn_radiation_monochromator graphite
_diffrn_radiation_source 'fine-focus sealed tube'
_diffrn_radiation_type MoK\a
_diffrn_radiation_wavelength 0.71073
_diffrn_reflns_av_R_equivalents 0.0223
_diffrn_reflns_av_sigmaI/netI 0.0345
_diffrn_reflns_limit_h_max 24
_diffrn_reflns_limit_h_min -24
_diffrn_reflns_limit_k_max 21
_diffrn_reflns_limit_k_min -21
_diffrn_reflns_limit_l_max 15
_diffrn_reflns_limit_l_min -15
_diffrn_reflns_number 15377
_diffrn_reflns_theta_full 28.00
_diffrn_reflns_theta_max 28.00
_diffrn_reflns_theta_min 3.12
_exptl_absorpt_coefficient_mu 0.538
_exptl_absorpt_correction_T_max 0.825
_exptl_absorpt_correction_T_min 0.762
_exptl_absorpt_correction_type multi-scan
_exptl_absorpt_process_details 'Sortav (Blessing, 1995)'
_exptl_crystal_density_diffrn 1.256
_exptl_crystal_density_method 'not measured'
_exptl_crystal_F_000 1344
_exptl_crystal_size_max 0.50
_exptl_crystal_size_mid 0.40
_exptl_crystal_size_min 0.35
_refine_diff_density_max 1.429
_refine_diff_density_min -0.827
_refine_diff_density_rms 0.073
_refine_ls_extinction_method none
_refine_ls_goodness_of_fit_ref 1.047
_refine_ls_hydrogen_treatment constr
_refine_ls_matrix_type full
_refine_ls_number_parameters 372
_refine_ls_number_reflns 8034
_refine_ls_number_restraints 6
_refine_ls_restrained_S_all 1.081
_refine_ls_R_factor_all 0.0446
_refine_ls_R_factor_gt 0.0329
_refine_ls_shift/su_max 0.002
_refine_ls_shift/su_mean 0.000
_refine_ls_structure_factor_coef Fsqd
_refine_ls_weighting_details 'calc w=1/[\s^2^(Fo^2^)+(0.0379P)^2^+2.6143P] where P=(Fo^2^+2Fc^2^)/3'
_refine_ls_weighting_scheme calc
_refine_ls_wR_factor_gt 0.0782
_refine_ls_wR_factor_ref 0.0841
_reflns_number_gt 6645
_reflns_number_total 8034
_reflns_threshold_expression >2sigma(I)
_cod_data_source_file b806542j.txt
_cod_data_source_block compound6
_cod_original_cell_volume 3335.3(11)
_cod_original_sg_symbol_H-M P2(1)/c
_cod_database_code 7004398

loop_
_symmetry_equiv_pos_as_xyz
'x, y, z'
'-x, y+1/2, -z+1/2'
'-x, -y, -z'
'x, -y-1/2, z-1/2'

loop_
_atom_site_label
_atom_site_type_symbol
_atom_site_fract_x
_atom_site_fract_y
_atom_site_fract_z
_atom_site_U_iso_or_equiv
_atom_site_adp_type
_atom_site_occupancy
_atom_site_symmetry_multiplicity
_atom_site_calc_flag
_atom_site_refinement_flags
_atom_site_disorder_assembly
_atom_site_disorder_group
Rh1 Rh 0.300498(8) 0.562313(9) 0.374403(14) 0.01579(6) Uani 1 1 d . . .
N1 N 0.19475(9) 0.56125(10) 0.24758(15) 0.0153(3) Uani 1 1 d . . .
C1 C 0.21070(11) 0.49615(12) 0.18592(18) 0.0162(4) Uani 1 1 d . . .
N2 N 0.27977(9) 0.47063(10) 0.24158(15) 0.0161(3) Uani 1 1 d . . .
C2 C 0.15717(12) 0.46112(14) 0.0678(2) 0.0216(4) Uani 1 1 d . . .
C3 C 0.19500(12) 0.40163(15) -0.0003(2) 0.0255(5) Uani 1 1 d . . .
H3A H 0.2379 0.4290 -0.0163 0.038 Uiso 1 1 calc R . .
H3B H 0.1593 0.3855 -0.0776 0.038 Uiso 1 1 calc R . .
H3C H 0.2119 0.3524 0.0495 0.038 Uiso 1 1 calc R . .
C4 C 0.12470(15) 0.53366(16) -0.0174(2) 0.0360(6) Uani 1 1 d . . .
H4A H 0.0956 0.5692 0.0208 0.054 Uiso 1 1 calc R . .
H4B H 0.0924 0.5123 -0.0945 0.054 Uiso 1 1 calc R . .
H4C H 0.1655 0.5656 -0.0329 0.054 Uiso 1 1 calc R . .
C5 C 0.09277(14) 0.41321(17) 0.0945(2) 0.0361(6) Uani 1 1 d . . .
H5A H 0.1131 0.3688 0.1524 0.054 Uiso 1 1 calc R . .
H5B H 0.0609 0.3896 0.0187 0.054 Uiso 1 1 calc R . .
H5C H 0.0633 0.4508 0.1292 0.054 Uiso 1 1 calc R . .
C6 C 0.12361(11) 0.58411(13) 0.25863(18) 0.0165(4) Uani 1 1 d . . .
C7 C 0.08830(11) 0.53342(13) 0.32681(19) 0.0187(4) Uani 1 1 d . . .
C8 C 0.01885(12) 0.55680(14) 0.3368(2) 0.0223(4) Uani 1 1 d . . .
H8 H -0.0056 0.5225 0.3804 0.027 Uiso 1 1 calc R . .
C9 C -0.01551(12) 0.62907(14) 0.2845(2) 0.0232(5) Uani 1 1 d . . .
H9 H -0.0638 0.6431 0.2897 0.028 Uiso 1 1 calc R . .
C10 C 0.02140(12) 0.68059(14) 0.22481(19) 0.0219(4) Uani 1 1 d . . .
H10 H -0.0014 0.7311 0.1916 0.026 Uiso 1 1 calc R . .
C11 C 0.09120(11) 0.66035(13) 0.21212(18) 0.0177(4) Uani 1 1 d . . .
C12 C 0.12671(13) 0.45778(13) 0.3957(2) 0.0240(5) Uani 1 1 d . . .
H12 H 0.1656 0.4393 0.3572 0.029 Uiso 1 1 calc R . .
C13 C 0.16623(14) 0.48141(15) 0.5276(2) 0.0306(5) Uani 1 1 d . . .
H13A H 0.2037 0.5239 0.5292 0.046 Uiso 1 1 calc R . .
H13B H 0.1906 0.4326 0.5721 0.046 Uiso 1 1 calc R . .
H13C H 0.1296 0.5028 0.5661 0.046 Uiso 1 1 calc R . .
C14 C 0.07405(15) 0.38496(15) 0.3930(2) 0.0339(6) Uani 1 1 d . . .
H14A H 0.0401 0.3986 0.4410 0.051 Uiso 1 1 calc R . .
H14B H 0.1033 0.3360 0.4274 0.051 Uiso 1 1 calc R . .
H14C H 0.0451 0.3737 0.3087 0.051 Uiso 1 1 calc R . .
C15 C 0.13106(12) 0.72281(13) 0.15394(19) 0.0216(4) Uani 1 1 d . . .
H15 H 0.1785 0.6973 0.1480 0.026 Uiso 1 1 calc R . .
C16 C 0.15079(13) 0.80004(14) 0.2345(2) 0.0265(5) Uani 1 1 d . . .
H16A H 0.1050 0.8297 0.2333 0.040 Uiso 1 1 calc R . .
H16B H 0.1832 0.8361 0.2035 0.040 Uiso 1 1 calc R . .
H16C H 0.1768 0.7836 0.3182 0.040 Uiso 1 1 calc R . .
C17 C 0.08492(14) 0.74860(15) 0.0257(2) 0.0285(5) Uani 1 1 d . . .
H17A H 0.0750 0.7001 -0.0275 0.043 Uiso 1 1 calc R . .
H17B H 0.1127 0.7896 -0.0066 0.043 Uiso 1 1 calc R . .
H17C H 0.0376 0.7726 0.0294 0.043 Uiso 1 1 calc R . .
C18 C 0.33142(11) 0.42045(13) 0.20476(18) 0.0172(4) Uani 1 1 d . . .
C19 C 0.33773(12) 0.33612(13) 0.23673(19) 0.0220(4) Uani 1 1 d . . .
C20 C 0.39535(14) 0.29039(16) 0.2144(2) 0.0358(6) Uani 1 1 d . . .
H20 H 0.4007 0.2338 0.2367 0.043 Uiso 1 1 calc R . .
C21 C 0.44464(14) 0.32591(19) 0.1607(3) 0.0429(7) Uani 1 1 d . . .
H21 H 0.4835 0.2937 0.1460 0.051 Uiso 1 1 calc R . .
C22 C 0.43782(14) 0.40822(19) 0.1282(2) 0.0369(6) Uani 1 1 d . . .
H22 H 0.4717 0.4316 0.0896 0.044 Uiso 1 1 calc R . .
C23 C 0.38228(13) 0.45765(15) 0.1506(2) 0.0257(5) Uani 1 1 d . . .
C24 C 0.28222(15) 0.29517(14) 0.2923(2) 0.0309(5) Uani 1 1 d . . .
H24 H 0.2382 0.3329 0.2763 0.037 Uiso 1 1 calc R . .
C25 C 0.2530(2) 0.2130(2) 0.2361(3) 0.0640(10) Uani 1 1 d . . .
H25A H 0.2932 0.1720 0.2574 0.096 Uiso 1 1 calc R . .
H25B H 0.2350 0.2188 0.1474 0.096 Uiso 1 1 calc R . .
H25C H 0.2119 0.1950 0.2670 0.096 Uiso 1 1 calc R . .
C26 C 0.3118(3) 0.2873(3) 0.4269(3) 0.1039(16) Uani 1 1 d U . .
H26A H 0.3568 0.2530 0.4472 0.156 Uiso 1 1 calc R . .
H26B H 0.2740 0.2615 0.4589 0.156 Uiso 1 1 calc R . .
H26C H 0.3240 0.3421 0.4630 0.156 Uiso 1 1 calc R . .
C27 C 0.37803(15) 0.54866(17) 0.1171(3) 0.0367(6) Uani 1 1 d . . .
H27 H 0.3441 0.5762 0.1583 0.044 Uiso 1 1 calc R . .
C28 C 0.45384(16) 0.59216(19) 0.1582(3) 0.0423(7) Uani 1 1 d . . .
H28A H 0.4773 0.5811 0.2448 0.063 Uiso 1 1 calc R . .
H28B H 0.4467 0.6518 0.1454 0.063 Uiso 1 1 calc R . .
H28C H 0.4860 0.5714 0.1108 0.063 Uiso 1 1 calc R . .
C29 C 0.3450(2) 0.5609(3) -0.0209(3) 0.0786(14) Uani 1 1 d . . .
H29A H 0.3785 0.5366 -0.0632 0.118 Uiso 1 1 calc R . .
H29B H 0.3393 0.6201 -0.0392 0.118 Uiso 1 1 calc R . .
H29C H 0.2962 0.5339 -0.0483 0.118 Uiso 1 1 calc R . .
C30 C 0.38298(12) 0.51244(15) 0.5251(2) 0.0261(5) Uani 1 1 d . . .
H30 H 0.3627 0.4595 0.4990 0.031 Uiso 1 1 calc R . .
C31 C 0.41913(12) 0.55403(14) 0.4514(2) 0.0227(4) Uani 1 1 d . . .
H31 H 0.4206 0.5284 0.3777 0.027 Uiso 1 1 calc R . .
C32 C 0.45601(12) 0.63761(15) 0.4826(2) 0.0281(5) Uani 1 1 d . . .
H32A H 0.5010 0.6402 0.4539 0.034 Uiso 1 1 calc R . .
H32B H 0.4718 0.6450 0.5719 0.034 Uiso 1 1 calc R . .
C33 C 0.40236(13) 0.70730(14) 0.4232(2) 0.0300(5) Uani 1 1 d . . .
H33A H 0.4173 0.7585 0.4712 0.036 Uiso 1 1 calc R . .
H33B H 0.4066 0.7175 0.3405 0.036 Uiso 1 1 calc R . .
C34 C 0.32157(12) 0.68789(13) 0.4146(2) 0.0232(4) Uani 1 1 d . . .
H34 H 0.2854 0.6996 0.3393 0.028 Uiso 1 1 calc R . .
C35 C 0.29552(12) 0.65456(14) 0.5065(2) 0.0251(5) Uani 1 1 d . . .
H35 H 0.2436 0.6436 0.4889 0.030 Uiso 1 1 calc R . .
C36 C 0.34519(14) 0.63473(17) 0.6331(2) 0.0335(6) Uani 1 1 d . . .
H36A H 0.3168 0.6435 0.6927 0.040 Uiso 1 1 calc R . .
H36B H 0.3883 0.6729 0.6537 0.040 Uiso 1 1 calc R . .
C37 C 0.37378(14) 0.54540(17) 0.6429(2) 0.0342(6) Uani 1 1 d . . .
H37A H 0.4224 0.5426 0.7063 0.041 Uiso 1 1 calc R . .
H37B H 0.3384 0.5096 0.6690 0.041 Uiso 1 1 calc R . .

loop_
_atom_site_aniso_label
_atom_site_aniso_U_11
_atom_site_aniso_U_22
_atom_site_aniso_U_33
_atom_site_aniso_U_23
_atom_site_aniso_U_13
_atom_site_aniso_U_12
Rh1 0.01238(9) 0.01687(9) 0.01718(9) -0.00220(6) 0.00280(6) 0.00078(6)
N1 0.0108(8) 0.0173(8) 0.0175(8) -0.0019(7) 0.0036(6) 0.0003(6)
C1 0.0158(10) 0.0154(9) 0.0181(10) 0.0008(8) 0.0062(8) -0.0006(8)
N2 0.0142(8) 0.0171(8) 0.0175(8) -0.0029(7) 0.0052(7) 0.0014(7)
C2 0.0156(10) 0.0259(11) 0.0211(10) -0.0075(8) 0.0020(8) 0.0016(8)
C3 0.0203(11) 0.0327(12) 0.0223(11) -0.0101(9) 0.0042(9) 0.0034(9)
C4 0.0414(15) 0.0355(13) 0.0219(12) -0.0041(10) -0.0052(10) 0.0136(12)
C5 0.0264(13) 0.0458(15) 0.0389(14) -0.0235(12) 0.0137(11) -0.0144(11)
C6 0.0125(9) 0.0208(10) 0.0156(9) -0.0043(8) 0.0031(7) 0.0014(8)
C7 0.0170(10) 0.0202(9) 0.0197(10) -0.0040(8) 0.0066(8) -0.0032(8)
C8 0.0180(10) 0.0287(11) 0.0219(10) -0.0060(9) 0.0085(8) -0.0050(9)
C9 0.0132(10) 0.0340(12) 0.0224(11) -0.0078(9) 0.0051(8) 0.0012(9)
C10 0.0181(10) 0.0271(11) 0.0185(10) -0.0025(8) 0.0023(8) 0.0069(9)
C11 0.0164(10) 0.0206(10) 0.0151(9) -0.0025(8) 0.0030(8) 0.0012(8)
C12 0.0237(11) 0.0214(10) 0.0306(12) 0.0017(9) 0.0136(9) -0.0013(9)
C13 0.0276(12) 0.0309(12) 0.0301(12) 0.0070(10) 0.0031(10) -0.0027(10)
C14 0.0395(14) 0.0247(12) 0.0419(15) -0.0010(11) 0.0189(12) -0.0095(11)
C15 0.0207(11) 0.0223(10) 0.0230(11) 0.0045(8) 0.0084(9) 0.0047(8)
C16 0.0240(11) 0.0226(11) 0.0332(12) 0.0024(9) 0.0087(10) 0.0016(9)
C17 0.0315(13) 0.0316(12) 0.0230(11) 0.0080(9) 0.0088(10) 0.0097(10)
C18 0.0136(9) 0.0224(10) 0.0155(9) -0.0020(8) 0.0039(8) 0.0023(8)
C19 0.0244(11) 0.0202(10) 0.0178(10) -0.0032(8) 0.0003(8) 0.0029(8)
C20 0.0318(13) 0.0303(13) 0.0377(14) -0.0137(11) -0.0019(11) 0.0115(11)
C21 0.0223(12) 0.0524(18) 0.0526(17) -0.0276(14) 0.0086(12) 0.0074(12)
C22 0.0224(12) 0.0577(17) 0.0354(14) -0.0187(13) 0.0159(11) -0.0034(12)
C23 0.0205(11) 0.0361(13) 0.0225(11) -0.0027(9) 0.0094(9) -0.0010(9)
C24 0.0452(15) 0.0212(11) 0.0261(12) 0.0011(9) 0.0101(11) -0.0045(10)
C25 0.086(3) 0.0506(19) 0.063(2) -0.0232(17) 0.034(2) -0.0369(19)
C26 0.137(3) 0.120(3) 0.046(2) -0.001(2) 0.013(2) -0.092(3)
C27 0.0321(14) 0.0426(15) 0.0400(15) 0.0116(12) 0.0176(12) -0.0049(11)
C28 0.0444(16) 0.0503(16) 0.0324(14) 0.0028(13) 0.0116(12) -0.0154(14)
C29 0.055(2) 0.097(3) 0.061(2) 0.045(2) -0.0198(17) -0.041(2)
C30 0.0177(11) 0.0309(12) 0.0241(11) 0.0002(9) -0.0033(9) 0.0036(9)
C31 0.0124(10) 0.0290(11) 0.0226(10) -0.0058(9) -0.0012(8) 0.0035(8)
C32 0.0150(10) 0.0360(13) 0.0320(12) -0.0088(10) 0.0048(9) -0.0032(9)
C33 0.0246(12) 0.0235(11) 0.0423(14) -0.0081(10) 0.0105(10) -0.0064(9)
C34 0.0201(10) 0.0176(10) 0.0299(11) -0.0067(9) 0.0041(9) -0.0003(8)
C35 0.0185(10) 0.0283(11) 0.0284(12) -0.0139(9) 0.0066(9) -0.0012(9)
C36 0.0267(12) 0.0489(15) 0.0253(12) -0.0130(11) 0.0083(10) -0.0017(11)
C37 0.0264(13) 0.0529(16) 0.0203(11) 0.0016(11) 0.0020(10) 0.0002(11)

loop_
_atom_type_symbol
_atom_type_description
_atom_type_scat_dispersion_real
_atom_type_scat_dispersion_imag
_atom_type_scat_source
C C 0.0033 0.0016 'International Tables Vol C Tables 4.2.6.8 and 6.1.1.4'
H H 0.0000 0.0000 'International Tables Vol C Tables 4.2.6.8 and 6.1.1.4'
N N 0.0061 0.0033 'International Tables Vol C Tables 4.2.6.8 and 6.1.1.4'
Rh Rh -1.1178 0.9187 'International Tables Vol C Tables 4.2.6.8 and 6.1.1.4'

loop_
_geom_angle_atom_site_label_1
_geom_angle_atom_site_label_2
_geom_angle_atom_site_label_3
_geom_angle
_geom_angle_site_symmetry_1
_geom_angle_site_symmetry_3
_geom_angle_publ_flag
N2 Rh1 N1 62.98(7) . . ?
N2 Rh1 C34 146.68(8) . . ?
N1 Rh1 C34 103.95(8) . . ?
N2 Rh1 C30 105.29(8) . . ?
N1 Rh1 C30 152.34(8) . . ?
C34 Rh1 C30 98.27(9) . . ?
N2 Rh1 C31 102.07(8) . . ?
N1 Rh1 C31 161.07(8) . . ?
C34 Rh1 C31 82.15(8) . . ?
C30 Rh1 C31 38.31(9) . . ?
N2 Rh1 C35 167.13(7) . . ?
N1 Rh1 C35 105.76(8) . . ?
C34 Rh1 C35 38.25(9) . . ?
C30 Rh1 C35 81.89(9) . . ?
C31 Rh1 C35 90.19(9) . . ?
C1 N1 C6 127.15(17) . . ?
C1 N1 Rh1 93.62(12) . . ?
C6 N1 Rh1 131.16(13) . . ?
N2 C1 N1 108.76(17) . . ?
N2 C1 C2 127.01(18) . . ?
N1 C1 C2 124.18(18) . . ?
C1 N2 C18 133.32(17) . . ?
C1 N2 Rh1 94.59(12) . . ?
C18 N2 Rh1 128.89(13) . . ?
C3 C2 C5 106.71(19) . . ?
C3 C2 C4 108.13(19) . . ?
C5 C2 C4 108.9(2) . . ?
C3 C2 C1 113.57(17) . . ?
C5 C2 C1 111.04(18) . . ?
C4 C2 C1 108.39(18) . . ?
C11 C6 C7 119.74(18) . . ?
C11 C6 N1 120.36(18) . . ?
C7 C6 N1 119.63(18) . . ?
C8 C7 C6 118.8(2) . . ?
C8 C7 C12 119.32(19) . . ?
C6 C7 C12 121.73(18) . . ?
C9 C8 C7 121.5(2) . . ?
C10 C9 C8 119.18(19) . . ?
C9 C10 C11 121.7(2) . . ?
C10 C11 C6 118.67(19) . . ?
C10 C11 C15 118.83(19) . . ?
C6 C11 C15 122.44(18) . . ?
C7 C12 C13 109.51(18) . . ?
C7 C12 C14 113.9(2) . . ?
C13 C12 C14 109.74(19) . . ?
C11 C15 C17 112.98(18) . . ?
C11 C15 C16 109.92(17) . . ?
C17 C15 C16 109.08(18) . . ?
C19 C18 C23 120.71(19) . . ?
C19 C18 N2 119.40(18) . . ?
C23 C18 N2 119.37(19) . . ?
C20 C19 C18 118.6(2) . . ?
C20 C19 C24 120.3(2) . . ?
C18 C19 C24 121.05(19) . . ?
C21 C20 C19 121.0(2) . . ?
C20 C21 C22 120.3(2) . . ?
C21 C22 C23 121.4(2) . . ?
C22 C23 C18 118.0(2) . . ?
C22 C23 C27 119.9(2) . . ?
C18 C23 C27 122.1(2) . . ?
C26 C24 C25 110.4(3) . . ?
C26 C24 C19 112.2(3) . . ?
C25 C24 C19 114.4(2) . . ?
C23 C27 C28 113.1(2) . . ?
C23 C27 C29 111.2(3) . . ?
C28 C27 C29 108.6(2) . . ?
C31 C30 C37 124.8(2) . . ?
C31 C30 Rh1 71.85(13) . . ?
C37 C30 Rh1 110.60(15) . . ?
C30 C31 C32 123.7(2) . . ?
C30 C31 Rh1 69.84(12) . . ?
C32 C31 Rh1 112.88(14) . . ?
C31 C32 C33 110.94(18) . . ?
C34 C33 C32 112.88(19) . . ?
C35 C34 C33 126.1(2) . . ?
C35 C34 Rh1 72.89(13) . . ?
C33 C34 Rh1 109.61(14) . . ?
C34 C35 C36 123.8(2) . . ?
C34 C35 Rh1 68.86(12) . . ?
C36 C35 Rh1 112.89(16) . . ?
C35 C36 C37 111.98(19) . . ?
C30 C37 C36 113.3(2) . . ?

loop_
_geom_bond_atom_site_label_1
_geom_bond_atom_site_label_2
_geom_bond_distance
_geom_bond_site_symmetry_2
_geom_bond_publ_flag
Rh1 N2 2.0836(17) . ?
Rh1 N1 2.0926(18) . ?
Rh1 C34 2.098(2) . ?
Rh1 C30 2.119(2) . ?
Rh1 C31 2.145(2) . ?
Rh1 C35 2.150(2) . ?
N1 C1 1.351(2) . ?
N1 C6 1.423(3) . ?
C1 N2 1.332(3) . ?
C1 C2 1.543(3) . ?
N2 C18 1.418(3) . ?
C2 C3 1.537(3) . ?
C2 C5 1.537(3) . ?
C2 C4 1.538(3) . ?
C6 C11 1.412(3) . ?
C6 C7 1.422(3) . ?
C7 C8 1.390(3) . ?
C7 C12 1.522(3) . ?
C8 C9 1.386(3) . ?
C9 C10 1.385(3) . ?
C10 C11 1.395(3) . ?
C11 C15 1.521(3) . ?
C12 C13 1.531(3) . ?
C12 C14 1.532(3) . ?
C15 C17 1.534(3) . ?
C15 C16 1.537(3) . ?
C18 C19 1.411(3) . ?
C18 C23 1.413(3) . ?
C19 C20 1.392(3) . ?
C19 C24 1.520(3) . ?
C20 C21 1.375(4) . ?
C21 C22 1.381(4) . ?
C22 C23 1.394(3) . ?
C23 C27 1.520(3) . ?
C24 C26 1.489(5) . ?
C24 C25 1.511(4) . ?
C27 C28 1.532(4) . ?
C27 C29 1.539(4) . ?
C30 C31 1.399(3) . ?
C30 C37 1.509(3) . ?
C31 C32 1.515(3) . ?
C32 C33 1.534(3) . ?
C33 C34 1.520(3) . ?
C34 C35 1.393(3) . ?
C35 C36 1.517(3) . ?
C36 C37 1.536(4) . ?
